data_4030134
loop_
_publ_author_name
'Mallory, Frank B.'
'Regan, Colleen K.'
'Bohen, Joseph M.'
'Mallory, Clelia W.'
'Bohen, Alyssa A.'
'Carroll, Patrick J.'

_publ_section_title
;
 Discovery of Deep-Seated Skeletal Rearrangements in the Photocyclizations
 of Some tert-Butyl-Substituted 1,2-Diarylethylenes.
;
_journal_issue 1
_journal_name_full 'The Journal of organic chemistry'
_journal_page_first 8
_journal_paper_doi 10.1021/jo501965y
_journal_volume 80
_journal_year 2014
_chemical_formula_sum 'C35 H39 Br'
_chemical_formula_weight 539.57
_space_group_IT_number 14
_symmetry_cell_setting monoclinic
_symmetry_Int_Tables_number 14
_symmetry_space_group_name_Hall '-P 2ybc'
_symmetry_space_group_name_H-M 'P 1 21/c 1'
_atom_sites_solution_hydrogens geom
_atom_sites_solution_primary direct
_atom_sites_solution_secondary difmap
_audit_creation_method SHELXL
_cell_angle_alpha 90.00
_cell_angle_beta 115.848(3)
_cell_angle_gamma 90.00
_cell_formula_units_Z 4
_cell_length_a 10.211(2)
_cell_length_b 24.258(3)
_cell_length_c 12.287(2)
_cell_measurement_temperature 143(1)
_cell_volume 2739.0(8)
_computing_structure_refinement 'SHELXL-93 (Sheldrick, 1993)'
_computing_structure_solution 'SIR92 (Altomare, 1993)'
_diffrn_ambient_temperature 143(2)
_diffrn_measurement_device 'CCD area detector'
_diffrn_measurement_device_type 'Rigaku Mercury'
_diffrn_measurement_method 'phi oscillations'
_diffrn_radiation_monochromator graphite
_diffrn_radiation_source 'rotating anode'
_diffrn_radiation_type MoK\a
_diffrn_radiation_wavelength 0.71069
_diffrn_reflns_av_R_equivalents 0.0386
_diffrn_reflns_av_sigmaI/netI 0.0394
_diffrn_reflns_limit_h_max 12
_diffrn_reflns_limit_h_min -12
_diffrn_reflns_limit_k_max 29
_diffrn_reflns_limit_k_min -22
_diffrn_reflns_limit_l_max 14
_diffrn_reflns_limit_l_min -14
_diffrn_reflns_number 16641
_diffrn_reflns_theta_max 25.35
_diffrn_reflns_theta_min 2.75
_exptl_absorpt_coefficient_mu 1.523
_exptl_absorpt_correction_T_max 1.000
_exptl_absorpt_correction_T_min 0.766
_exptl_absorpt_correction_type multi-scan
_exptl_crystal_density_diffrn 1.308
_exptl_crystal_F_000 1136
_exptl_crystal_size_max 0.30
_exptl_crystal_size_mid 0.10
_exptl_crystal_size_min 0.07
_refine_diff_density_max 0.302
_refine_diff_density_min -0.303
_refine_diff_density_rms 0.056
_refine_ls_extinction_method none
_refine_ls_goodness_of_fit_all 1.043
_refine_ls_goodness_of_fit_obs 1.088
_refine_ls_matrix_type full
_refine_ls_number_parameters 335
_refine_ls_number_reflns 4850
_refine_ls_number_restraints 0
_refine_ls_restrained_S_all 1.043
_refine_ls_restrained_S_obs 1.088
_refine_ls_R_factor_all 0.0550
_refine_ls_R_factor_obs 0.0389
_refine_ls_shift/esd_max 0.001
_refine_ls_shift/esd_mean 0.000
_refine_ls_structure_factor_coef Fsqd
_refine_ls_weighting_details 'w=1/[\s^2^(Fo^2^)+(0.0456P)^2^+1.4843P] where P=(Fo^2^+2Fc^2^)/3'
_refine_ls_weighting_scheme calc
_refine_ls_wR_factor_all 0.0923
_refine_ls_wR_factor_obs 0.0868
_reflns_number_observed 3996
_reflns_number_total 4850
_reflns_observed_criterion >2sigma(I)
_cod_data_source_file jo501965y_si_002.cif
_cod_data_source_block shelxl
_cod_depositor_comments
;Adding full bibliography for 4030134.cif.

The following automatic conversions were performed:

'_refine_ls_weighting_scheme' value 'calc
w=1/[\s^2^(Fo^2^)+(0.0456P)^2^+1.4843P] where P=(Fo^2^+2Fc^2^)/3' was
changed to 'calc'. New tag '_refine_ls_weighting_details' was
created. The value of the new tag was set to
'w=1/[\s^2^(Fo^2^)+(0.0456P)^2^+1.4843P] where P=(Fo^2^+2Fc^2^)/3'.

Automatic conversion script
Id: cif_fix_values 3143 2015-03-26 13:38:13Z robertas 

The following automatic conversions were performed:

'_exptl_absorpt_correction_type' value 'multi-scans' was replaced
with the value 'multi-scan' as specified in the replacement file
'src/cod-tools/trunk/data/replacement-values/replacement_values.lst'.

Automatic conversion script
Id: cif_fix_values 5376 2017-05-30 11:51:03Z andrius 
;
_cod_original_cell_volume 2739.0(7)
_cod_original_sg_symbol_H-M 'P 21/c     '
_cod_database_code 4030134

loop_
_symmetry_equiv_pos_as_xyz
'x, y, z'
'-x, y+1/2, -z+1/2'
'-x, -y, -z'
'x, -y-1/2, z-1/2'

loop_
_atom_site_aniso_label
_atom_site_aniso_U_11
_atom_site_aniso_U_22
_atom_site_aniso_U_33
_atom_site_aniso_U_23
_atom_site_aniso_U_13
_atom_site_aniso_U_12
Br 0.0324(2) 0.0345(2) 0.0373(2) -0.00122(13) 0.02420(13) 0.00626(12)
C1 0.0239(14) 0.0181(13) 0.0274(14) 0.0038(11) 0.0171(11) 0.0040(10)
C2 0.0249(13) 0.0139(13) 0.0234(13) 0.0053(10) 0.0134(11) 0.0032(10)
C3 0.0184(13) 0.0252(15) 0.0266(14) 0.0080(11) 0.0119(11) 0.0045(10)
C4 0.0192(13) 0.0281(15) 0.0220(13) 0.0063(11) 0.0061(10) 0.0037(10)
C5 0.0220(13) 0.0179(13) 0.0201(13) 0.0027(10) 0.0085(10) 0.0000(9)
C6 0.0280(14) 0.0187(14) 0.0166(12) 0.0027(10) 0.0059(10) 0.0000(10)
C7 0.0325(15) 0.0169(14) 0.0190(13) 0.0008(10) 0.0112(11) -0.0016(10)
C8 0.0288(14) 0.0152(13) 0.0239(13) -0.0004(10) 0.0153(11) -0.0011(10)
C9 0.039(2) 0.027(2) 0.0271(14) 0.0035(12) 0.0225(12) 0.0083(11)
C10 0.0327(15) 0.027(2) 0.037(2) 0.0067(12) 0.0264(13) 0.0064(11)
C11 0.0277(14) 0.0141(13) 0.0330(15) 0.0027(11) 0.0186(11) 0.0035(10)
C12 0.0220(14) 0.0196(14) 0.037(2) 0.0014(11) 0.0147(11) 0.0009(10)
C13 0.0182(13) 0.0201(14) 0.0313(15) -0.0035(11) 0.0045(11) 0.0021(10)
C14 0.0220(13) 0.0214(14) 0.0213(13) -0.0012(10) 0.0082(10) 0.0043(10)
C15 0.0226(13) 0.0162(13) 0.0200(12) -0.0028(10) 0.0111(10) 0.0020(9)
C16 0.0208(13) 0.0155(13) 0.0214(12) -0.0029(10) 0.0120(10) -0.0003(9)
C17 0.0214(13) 0.0171(13) 0.0191(12) -0.0005(10) 0.0110(10) -0.0027(9)
C18 0.0227(13) 0.0143(12) 0.0178(12) 0.0032(10) 0.0113(10) -0.0006(9)
C19 0.0203(12) 0.0136(12) 0.0168(12) 0.0045(10) 0.0092(10) 0.0017(9)
C20 0.0197(13) 0.0169(13) 0.0227(13) 0.0038(10) 0.0102(10) 0.0039(9)
C21 0.0257(13) 0.0151(13) 0.0236(13) 0.0007(11) 0.0106(10) 0.0004(10)
C22 0.0336(15) 0.0196(14) 0.0214(13) -0.0010(10) 0.0157(11) 0.0014(10)
C23 0.045(2) 0.026(2) 0.0181(13) 0.0013(11) 0.0155(12) 0.0029(12)
C24 0.053(2) 0.042(2) 0.030(2) 0.0095(14) 0.0219(14) 0.0044(14)
C25 0.068(2) 0.037(2) 0.0256(15) -0.0048(13) 0.0209(14) 0.005(2)
C26 0.049(2) 0.049(2) 0.0178(14) 0.0035(13) 0.0103(13) 0.0061(14)
C27 0.027(2) 0.039(2) 0.054(2) 0.0099(15) 0.0227(14) 0.0030(12)
C28 0.0195(12) 0.0212(14) 0.0186(12) 0.0029(10) 0.0082(10) -0.0001(10)
C29 0.0227(13) 0.030(2) 0.0250(14) 0.0039(11) 0.0087(11) -0.0044(11)
C30 0.0259(14) 0.034(2) 0.0245(13) 0.0044(12) 0.0146(11) 0.0018(11)
C31 0.0321(15) 0.0244(15) 0.0319(15) 0.0036(12) 0.0139(12) -0.0012(11)
C32 0.0249(14) 0.025(2) 0.0238(13) -0.0054(11) 0.0065(11) -0.0014(10)
C33 0.037(2) 0.045(2) 0.076(3) -0.037(2) 0.001(2) 0.0031(15)
C34 0.033(2) 0.061(2) 0.040(2) 0.012(2) -0.0007(14) -0.0043(15)
C35 0.029(2) 0.066(2) 0.043(2) -0.013(2) 0.0144(14) -0.0201(15)

loop_
_atom_site_label
_atom_site_type_symbol
_atom_site_fract_x
_atom_site_fract_y
_atom_site_fract_z
_atom_site_U_iso_or_equiv
_atom_site_thermal_displace_type
_atom_site_occupancy
_atom_site_calc_flag
_atom_site_refinement_flags
Br Br 0.57211(3) 0.275967(12) 0.19710(2) 0.03148(11) Uani 1 d .
C1 C 0.4082(3) 0.29629(10) 0.2247(2) 0.0210(5) Uani 1 d .
C2 C 0.4330(2) 0.32192(10) 0.3353(2) 0.0197(5) Uani 1 d .
C3 C 0.5743(2) 0.32661(11) 0.4346(2) 0.0227(6) Uani 1 d .
H3 H 0.6567(2) 0.31817(11) 0.4239(2) 0.030 Uiso 1 calc R
C4 C 0.5879(3) 0.34324(11) 0.5435(2) 0.0242(6) Uani 1 d .
H4 H 0.6792(3) 0.34253(11) 0.6093(2) 0.032 Uiso 1 calc R
C5 C 0.4659(2) 0.36189(10) 0.5607(2) 0.0202(5) Uani 1 d .
C6 C 0.4794(3) 0.37184(10) 0.6782(2) 0.0225(6) Uani 1 d .
H6 H 0.5712(3) 0.36912(10) 0.7429(2) 0.030 Uiso 1 calc R
C7 C 0.3645(3) 0.38526(10) 0.7016(2) 0.0228(6) Uani 1 d .
C8 C 0.2312(3) 0.40111(10) 0.5989(2) 0.0213(5) Uani 1 d .
C9 C 0.1038(3) 0.41831(11) 0.6108(2) 0.0279(6) Uani 1 d .
H9 H 0.1097(3) 0.42439(11) 0.6875(2) 0.037 Uiso 1 calc R
C10 C -0.0243(3) 0.42588(11) 0.5130(2) 0.0282(6) Uani 1 d .
H10 H -0.1080(3) 0.43061(11) 0.5243(2) 0.038 Uiso 1 calc R
C11 C -0.0364(3) 0.42689(10) 0.3925(2) 0.0230(6) Uani 1 d .
C12 C -0.1723(3) 0.43427(11) 0.2910(2) 0.0254(6) Uani 1 d .
C13 C -0.1716(3) 0.44030(10) 0.1807(2) 0.0255(6) Uani 1 d .
H13 H -0.2588(3) 0.43856(10) 0.1108(2) 0.034 Uiso 1 calc R
C14 C -0.0414(3) 0.44903(10) 0.1715(2) 0.0220(5) Uani 1 d .
H14 H -0.0460(3) 0.45809(10) 0.0963(2) 0.029 Uiso 1 calc R
C15 C 0.0939(2) 0.44480(10) 0.2692(2) 0.0190(5) Uani 1 d .
C16 C 0.0955(2) 0.42337(10) 0.3794(2) 0.0182(5) Uani 1 d .
C17 C 0.2205(2) 0.39820(10) 0.4795(2) 0.0184(5) Uani 1 d .
C18 C 0.3299(2) 0.36797(10) 0.4605(2) 0.0174(5) Uani 1 d .
C19 C 0.3079(2) 0.34004(10) 0.3488(2) 0.0165(5) Uani 1 d .
C20 C 0.1686(2) 0.32520(10) 0.2582(2) 0.0194(5) Uani 1 d .
H20 H 0.0871(2) 0.33445(10) 0.2697(2) 0.026 Uiso 1 calc R
C21 C 0.1486(3) 0.29778(10) 0.1543(2) 0.0215(5) Uani 1 d .
C22 C 0.2733(3) 0.28468(10) 0.1367(2) 0.0235(6) Uani 1 d .
H22 H 0.2629(3) 0.26817(10) 0.0650(2) 0.031 Uiso 1 calc R
C23 C 0.3826(3) 0.38187(11) 0.8331(2) 0.0287(6) Uani 1 d .
C24 C 0.2738(3) 0.34080(13) 0.8424(3) 0.0400(7) Uani 1 d .
H24A H 0.2896(14) 0.3050(2) 0.8170(17) 0.060 Uiso 1 calc R
H24B H 0.1764(3) 0.3527(5) 0.7914(14) 0.060 Uiso 1 calc R
H24C H 0.2872(15) 0.3390(6) 0.9247(4) 0.060 Uiso 1 calc R
C25 C 0.3698(4) 0.43864(13) 0.8823(3) 0.0436(8) Uani 1 d .
H25A H 0.2758(9) 0.4540(4) 0.8328(11) 0.065 Uiso 1 calc R
H25B H 0.4441(14) 0.4626(3) 0.8810(17) 0.065 Uiso 1 calc R
H25C H 0.3816(23) 0.4349(2) 0.9638(7) 0.065 Uiso 1 calc R
C26 C 0.5345(3) 0.35970(14) 0.9187(2) 0.0400(7) Uani 1 d .
H26A H 0.5476(9) 0.3238(4) 0.8923(11) 0.060 Uiso 1 calc R
H26B H 0.5425(9) 0.3573(8) 0.9994(4) 0.060 Uiso 1 calc R
H26C H 0.6078(3) 0.3842(5) 0.9178(14) 0.060 Uiso 1 calc R
C27 C -0.3128(3) 0.43756(13) 0.3033(3) 0.0382(7) Uani 1 d .
H27A H -0.3168(10) 0.4719(4) 0.3405(17) 0.057 Uiso 1 calc R
H27B H -0.3174(11) 0.4076(5) 0.3526(16) 0.057 Uiso 1 calc R
H27C H -0.3936(3) 0.4353(9) 0.2247(3) 0.057 Uiso 1 calc R
C28 C 0.2192(2) 0.47449(10) 0.2529(2) 0.0198(5) Uani 1 d .
C29 C 0.3649(3) 0.47922(11) 0.3667(2) 0.0264(6) Uani 1 d .
H29A H 0.3470(3) 0.4894(7) 0.4345(4) 0.040 Uiso 1 calc R
H29B H 0.4242(8) 0.5068(5) 0.3541(6) 0.040 Uiso 1 calc R
H29C H 0.4144(9) 0.4444(2) 0.3825(9) 0.040 Uiso 1 calc R
C30 C 0.2483(3) 0.44901(12) 0.1507(2) 0.0267(6) Uani 1 d .
H30A H 0.1593(5) 0.4480(7) 0.0775(4) 0.040 Uiso 1 calc R
H30B H 0.2849(18) 0.4122(3) 0.1727(7) 0.040 Uiso 1 calc R
H30C H 0.3188(14) 0.4709(4) 0.1381(11) 0.040 Uiso 1 calc R
C31 C 0.1683(3) 0.53461(11) 0.2181(2) 0.0295(6) Uani 1 d .
H31A H 0.1520(18) 0.5515(2) 0.2818(7) 0.044 Uiso 1 calc R
H31B H 0.0795(10) 0.53492(12) 0.1448(9) 0.044 Uiso 1 calc R
H31C H 0.2418(9) 0.5548(2) 0.2061(15) 0.044 Uiso 1 calc R
C32 C -0.0035(3) 0.28236(11) 0.0561(2) 0.0261(6) Uani 1 d .
C33 C -0.0012(4) 0.22656(14) -0.0002(4) 0.0610(11) Uani 1 d .
H33A H 0.0316(28) 0.1988(2) 0.0617(6) 0.092 Uiso 1 calc R
H33B H 0.0636(22) 0.2281(3) -0.0378(20) 0.092 Uiso 1 calc R
H33C H -0.0975(7) 0.2176(5) -0.0597(18) 0.092 Uiso 1 calc R
C34 C -0.0517(3) 0.3268(2) -0.0423(3) 0.0504(9) Uani 1 d .
H34A H -0.0586(24) 0.3616(2) -0.0080(5) 0.076 Uiso 1 calc R
H34B H -0.1450(12) 0.3172(5) -0.1057(10) 0.076 Uiso 1 calc R
H34C H 0.0182(13) 0.3294(7) -0.0748(14) 0.076 Uiso 1 calc R
C35 C -0.1162(3) 0.2804(2) 0.1067(3) 0.0464(8) Uani 1 d .
H35A H -0.1255(18) 0.3164(2) 0.1352(19) 0.070 Uiso 1 calc R
H35B H -0.0853(12) 0.2546(7) 0.1724(14) 0.070 Uiso 1 calc R
H35C H -0.2084(7) 0.2691(9) 0.0442(6) 0.070 Uiso 1 calc R

loop_
_atom_type_symbol
_atom_type_description
_atom_type_scat_dispersion_real
_atom_type_scat_dispersion_imag
_atom_type_scat_source
C C 0.0033 0.0016 'International Tables Vol C Tables 4.2.6.8 and 6.1.1.4'
H H 0.0000 0.0000 'International Tables Vol C Tables 4.2.6.8 and 6.1.1.4'
Br Br -0.2901 2.4595 'International Tables Vol C Tables 4.2.6.8 and 6.1.1.4'

loop_
_geom_angle_atom_site_label_1
_geom_angle_atom_site_label_2
_geom_angle_atom_site_label_3
_geom_angle
C22 C1 C2 123.4(2)
C22 C1 Br 117.9(2)
C2 C1 Br 118.7(2)
C1 C2 C19 116.9(2)
C1 C2 C3 123.1(2)
C19 C2 C3 119.8(2)
C4 C3 C2 120.0(2)
C3 C4 C5 121.6(2)
C18 C5 C6 119.8(2)
C18 C5 C4 119.8(2)
C6 C5 C4 120.3(2)
C7 C6 C5 123.2(2)
C6 C7 C8 116.6(2)
C6 C7 C23 119.1(2)
C8 C7 C23 124.3(2)
C17 C8 C9 117.0(2)
C17 C8 C7 120.4(2)
C9 C8 C7 122.6(2)
C10 C9 C8 121.4(2)
C9 C10 C11 122.4(2)
C12 C11 C16 121.2(2)
C12 C11 C10 121.5(2)
C16 C11 C10 117.1(2)
C13 C12 C11 117.4(2)
C13 C12 C27 120.7(2)
C11 C12 C27 121.9(2)
C12 C13 C14 120.9(2)
C15 C14 C13 122.9(2)
C14 C15 C16 116.0(2)
C14 C15 C28 114.9(2)
C16 C15 C28 127.9(2)
C11 C16 C15 117.3(2)
C11 C16 C17 116.7(2)
C15 C16 C17 126.0(2)
C8 C17 C18 118.4(2)
C8 C17 C16 119.5(2)
C18 C17 C16 122.0(2)
C5 C18 C17 116.9(2)
C5 C18 C19 117.6(2)
C17 C18 C19 125.4(2)
C20 C19 C2 118.3(2)
C20 C19 C18 123.1(2)
C2 C19 C18 118.3(2)
C21 C20 C19 123.0(2)
C20 C21 C22 118.1(2)
C20 C21 C32 122.4(2)
C22 C21 C32 119.5(2)
C1 C22 C21 119.9(2)
C25 C23 C24 111.4(2)
C25 C23 C26 106.1(2)
C24 C23 C26 105.6(2)
C25 C23 C7 111.9(2)
C24 C23 C7 110.6(2)
C26 C23 C7 111.0(2)
C30 C28 C29 108.5(2)
C30 C28 C31 108.3(2)
C29 C28 C31 104.9(2)
C30 C28 C15 112.4(2)
C29 C28 C15 116.2(2)
C31 C28 C15 106.0(2)
C33 C32 C34 109.3(3)
C33 C32 C35 108.6(3)
C34 C32 C35 107.6(2)
C33 C32 C21 111.2(2)
C34 C32 C21 108.3(2)
C35 C32 C21 111.7(2)

loop_
_geom_bond_atom_site_label_1
_geom_bond_atom_site_label_2
_geom_bond_distance
Br C1 1.912(2)
C1 C22 1.359(4)
C1 C2 1.414(3)
C2 C19 1.426(3)
C2 C3 1.431(3)
C3 C4 1.346(4)
C4 C5 1.425(3)
C5 C18 1.405(3)
C5 C6 1.410(3)
C6 C7 1.364(4)
C7 C8 1.447(3)
C7 C23 1.546(3)
C8 C17 1.425(3)
C8 C9 1.433(3)
C9 C10 1.348(4)
C10 C11 1.431(4)
C11 C12 1.416(4)
C11 C16 1.427(3)
C12 C13 1.367(4)
C12 C27 1.509(4)
C13 C14 1.398(4)
C14 C15 1.384(3)
C15 C16 1.444(3)
C15 C28 1.556(3)
C16 C17 1.465(3)
C17 C18 1.438(3)
C18 C19 1.458(3)
C19 C20 1.418(3)
C20 C21 1.374(3)
C21 C22 1.418(4)
C21 C32 1.541(3)
C23 C25 1.532(4)
C23 C24 1.534(4)
C23 C26 1.542(4)
C28 C30 1.540(3)
C28 C29 1.539(3)
C28 C31 1.545(4)
C32 C33 1.524(4)
C32 C34 1.531(4)
C32 C35 1.528(4)
